data_4060426
loop_
_publ_author_name
'Liu, XiaoMing'
'Gao, Wei'
'Mu, Ying'
'Li, Guanghua'
'Ye, Ling'
'Xia, Hong'
'Ren, Yi'
'Feng, Shouhua'

_publ_section_title
;
 Dialkylaluminum Complexes with Chelating Anilido-Imine
 Ligands: Synthesis, Structures and Luminescent Properties
;
_journal_name_full Organometallics
_journal_paper_doi 10.1021/om049143a
_journal_year 2005
_chemical_formula_moiety C23H25AlN2
_chemical_formula_sum 'C23 H25 Al N2'
_chemical_formula_weight 356.43
_space_group_IT_number 14
_symmetry_cell_setting monoclinic
_symmetry_space_group_name_Hall '-P 2ybc'
_symmetry_space_group_name_H-M 'P 1 21/c 1'
_cell_angle_alpha 90.00
_cell_angle_beta 96.72(3)
_cell_angle_gamma 90.00
_cell_formula_units_Z 4
_cell_length_a 11.960(2)
_cell_length_b 8.9673(18)
_cell_length_c 19.415(4)
_cell_measurement_temperature 293(2)
_cell_volume 2068.0(7)
_diffrn_ambient_temperature 293(2)
_exptl_crystal_density_diffrn 1.145
_cod_depositor_comments
;
The following automatic conversions were performed:
'_symmetry_cell_setting' value 'Monoclinic' changed to 'monoclinic'
according to '/home/saulius/struct/CIF-dictionaries/cif_core.dic'
dictionary named 'cif_core.dic' version 2.4.1 from 2010-06-29.

Automatic conversion script
Id: cif_fix_enum 1527 2010-12-29 10:47:43Z saulius 
;
_cod_original_sg_symbol_H-M 'P 21c'
_cod_database_code 4060426

loop_
_symmetry_equiv_pos_as_xyz
'x, y, z'
'-x, y+1/2, -z+1/2'
'-x, -y, -z'
'x, -y-1/2, z-1/2'

loop_
_atom_site_label
_atom_site_type_symbol
_atom_site_fract_x
_atom_site_fract_y
_atom_site_fract_z
_atom_site_U_iso_or_equiv
_atom_site_adp_type
_atom_site_occupancy
_atom_site_symmetry_multiplicity
_atom_site_calc_flag
_atom_site_refinement_flags
_atom_site_disorder_assembly
_atom_site_disorder_group
Al1 Al 0.22043(6) 0.67317(7) 0.02350(4) 0.0505(2) Uani 1 1 d . . .
N1 N 0.29301(14) 0.56633(18) -0.04136(9) 0.0502(5) Uani 1 1 d . . .
C15 C 0.34701(19) 0.6571(2) -0.08871(12) 0.0497(6) Uani 1 1 d . . .
C1 C 0.29718(17) 0.4164(2) -0.05137(11) 0.0491(5) Uani 1 1 d . . .
C7 C 0.19186(18) 0.3608(3) 0.04965(13) 0.0526(6) Uani 1 1 d . . .
C6 C 0.35211(19) 0.3521(2) -0.10415(13) 0.0612(7) Uani 1 1 d . . .
H6 H 0.3868 0.4138 -0.1337 0.073 Uiso 1 1 calc R . .
N2 N 0.17155(15) 0.49627(19) 0.06933(10) 0.0503(5) Uani 1 1 d . . .
C2 C 0.24758(17) 0.3175(2) -0.00702(12) 0.0504(6) Uani 1 1 d . . .
C8 C 0.11478(19) 0.5088(2) 0.13011(13) 0.0528(6) Uani 1 1 d . . .
C18 C 0.4518(2) 0.8335(3) -0.18101(14) 0.0654(7) Uani 1 1 d . . .
C20 C 0.2920(2) 0.6978(3) -0.15168(13) 0.0632(7) Uani 1 1 d . . .
H20 H 0.2180 0.6674 -0.1639 0.076 Uiso 1 1 calc R . .
C13 C 0.1604(2) 0.4497(3) 0.19159(15) 0.0732(7) Uani 1 1 d . . .
H13 H 0.2302 0.4029 0.1950 0.088 Uiso 1 1 calc R . .
C3 C 0.2531(2) 0.1627(3) -0.01926(15) 0.0662(7) Uani 1 1 d . . .
C16 C 0.4534(2) 0.7097(3) -0.07196(14) 0.0670(7) Uani 1 1 d . . .
H16 H 0.4923 0.6876 -0.0289 0.080 Uiso 1 1 calc R . .
C23 C 0.3227(2) 0.7810(3) 0.09107(14) 0.0759(8) Uani 1 1 d . . .
H23A H 0.3752 0.7124 0.1151 0.114 Uiso 1 1 calc R . .
H23B H 0.2805 0.8294 0.1238 0.114 Uiso 1 1 calc R . .
H23C H 0.3629 0.8545 0.0677 0.114 Uiso 1 1 calc R . .
C19 C 0.3449(2) 0.7832(3) -0.19714(13) 0.0688(7) Uani 1 1 d . . .
H19 H 0.3063 0.8071 -0.2401 0.083 Uiso 1 1 calc R . .
C5 C 0.3559(2) 0.2019(3) -0.11309(14) 0.0713(8) Uani 1 1 d . . .
H5 H 0.3928 0.1634 -0.1487 0.086 Uiso 1 1 calc R . .
C22 C 0.09397(19) 0.7838(3) -0.02182(15) 0.0742(8) Uani 1 1 d . . .
H22A H 0.1198 0.8516 -0.0548 0.111 Uiso 1 1 calc R . .
H22B H 0.0589 0.8390 0.0122 0.111 Uiso 1 1 calc R . .
H22C H 0.0404 0.7158 -0.0453 0.111 Uiso 1 1 calc R . .
C9 C 0.0126(2) 0.5787(3) 0.12658(14) 0.0693(7) Uani 1 1 d . . .
H9 H -0.0181 0.6219 0.0851 0.083 Uiso 1 1 calc R . .
C4 C 0.3060(2) 0.1050(3) -0.07030(16) 0.0776(8) Uani 1 1 d . . .
H4 H 0.3092 0.0024 -0.0768 0.093 Uiso 1 1 calc R . .
C10 C -0.0451(2) 0.5859(3) 0.18380(16) 0.0788(8) Uani 1 1 d . . .
H10 H -0.1150 0.6327 0.1802 0.095 Uiso 1 1 calc R . .
C17 C 0.5041(2) 0.7958(3) -0.11851(16) 0.0754(8) Uani 1 1 d . . .
H17 H 0.5774 0.8290 -0.1060 0.090 Uiso 1 1 calc R . .
C21 C 0.5095(3) 0.9245(3) -0.23103(16) 0.1003(11) Uani 1 1 d . . .
H21A H 0.5473 1.0072 -0.2071 0.150 Uiso 1 1 calc R . .
H21B H 0.4547 0.9610 -0.2672 0.150 Uiso 1 1 calc R . .
H21C H 0.5634 0.8636 -0.2509 0.150 Uiso 1 1 calc R . .
C11 C -0.0016(3) 0.5256(3) 0.24572(17) 0.0793(8) Uani 1 1 d . . .
C12 C 0.1021(3) 0.4597(3) 0.24911(15) 0.0878(9) Uani 1 1 d . . .
H12 H 0.1344 0.4206 0.2912 0.105 Uiso 1 1 calc R . .
C14 C -0.0678(3) 0.5281(4) 0.30797(18) 0.1251(14) Uani 1 1 d . . .
H14A H -0.0793 0.4278 0.3229 0.188 Uiso 1 1 calc R . .
H14B H -0.1393 0.5751 0.2953 0.188 Uiso 1 1 calc R . .
H14C H -0.0264 0.5830 0.3450 0.188 Uiso 1 1 calc R . .
H3 H 0.2235(14) 0.099(2) 0.0143(10) 0.045(6) Uiso 1 1 d . . .
H7 H 0.1739(15) 0.274(2) 0.0750(11) 0.051(6) Uiso 1 1 d . . .

loop_
_atom_site_aniso_label
_atom_site_aniso_U_11
_atom_site_aniso_U_22
_atom_site_aniso_U_33
_atom_site_aniso_U_23
_atom_site_aniso_U_13
_atom_site_aniso_U_12
Al1 0.0518(4) 0.0444(3) 0.0561(4) -0.0010(3) 0.0104(3) -0.0023(3)
N1 0.0541(11) 0.0449(10) 0.0531(11) 0.0027(9) 0.0119(9) 0.0009(9)
C15 0.0576(15) 0.0476(11) 0.0456(14) -0.0035(10) 0.0127(12) 0.0022(11)
C1 0.0421(12) 0.0497(12) 0.0552(14) -0.0034(11) 0.0044(11) 0.0034(10)
C7 0.0482(14) 0.0488(13) 0.0598(16) 0.0093(12) 0.0020(12) -0.0043(11)
C6 0.0629(16) 0.0572(14) 0.0664(17) -0.0012(12) 0.0198(13) 0.0024(12)
N2 0.0482(11) 0.0485(10) 0.0543(12) 0.0002(8) 0.0071(9) -0.0018(9)
C2 0.0468(12) 0.0437(11) 0.0609(15) 0.0011(11) 0.0072(11) -0.0004(10)
C8 0.0556(14) 0.0491(12) 0.0544(16) 0.0011(11) 0.0091(12) -0.0081(11)
C18 0.0831(19) 0.0580(14) 0.0598(18) -0.0005(13) 0.0284(16) -0.0065(14)
C20 0.0653(16) 0.0642(15) 0.0599(17) -0.0025(13) 0.0062(13) -0.0072(13)
C13 0.0758(18) 0.0767(16) 0.0677(18) 0.0107(15) 0.0112(15) 0.0029(14)
C3 0.0732(18) 0.0470(13) 0.080(2) 0.0044(14) 0.0165(15) -0.0043(13)
C16 0.0529(14) 0.0849(17) 0.0635(17) 0.0080(13) 0.0071(13) -0.0067(13)
C23 0.0759(17) 0.0777(17) 0.0756(19) -0.0116(14) 0.0148(15) -0.0171(14)
C19 0.092(2) 0.0672(15) 0.0473(15) 0.0030(12) 0.0101(14) 0.0007(15)
C5 0.0796(18) 0.0600(15) 0.0778(19) -0.0107(13) 0.0241(15) 0.0043(13)
C22 0.0688(17) 0.0601(14) 0.094(2) 0.0100(14) 0.0120(15) 0.0056(13)
C9 0.0674(17) 0.0786(17) 0.0633(17) -0.0005(14) 0.0135(14) 0.0077(14)
C4 0.087(2) 0.0505(14) 0.098(2) -0.0138(15) 0.0237(17) 0.0052(14)
C10 0.0748(19) 0.092(2) 0.072(2) -0.0115(17) 0.0201(16) 0.0013(16)
C17 0.0641(17) 0.0879(19) 0.076(2) 0.0044(16) 0.0165(16) -0.0170(15)
C21 0.135(3) 0.090(2) 0.085(2) 0.0067(18) 0.051(2) -0.018(2)
C11 0.094(2) 0.0758(18) 0.072(2) -0.0173(15) 0.0273(18) -0.0244(16)
C12 0.105(2) 0.097(2) 0.061(2) 0.0097(16) 0.0098(18) -0.0033(19)
C14 0.156(3) 0.142(3) 0.088(3) -0.013(2) 0.063(3) -0.017(3)

loop_
_geom_bond_atom_site_label_1
_geom_bond_atom_site_label_2
_geom_bond_distance
_geom_bond_site_symmetry_2
_geom_bond_publ_flag
Al1 N1 1.8743(18) . ?
Al1 C22 1.932(2) . ?
Al1 N2 1.9421(18) . ?
Al1 C23 1.943(3) . ?
N1 C1 1.360(3) . ?
N1 C15 1.437(3) . ?
C15 C16 1.361(3) . ?
C15 C20 1.368(3) . ?
C1 C6 1.404(3) . ?
C1 C2 1.414(3) . ?
C7 N2 1.305(3) . ?
C7 C2 1.406(3) . ?
C6 C5 1.359(3) . ?
N2 C8 1.433(3) . ?
C2 C3 1.411(3) . ?
C8 C13 1.360(3) . ?
C8 C9 1.368(3) . ?
C18 C17 1.342(4) . ?
C18 C19 1.357(3) . ?
C18 C21 1.498(3) . ?
C20 C19 1.377(3) . ?
C13 C12 1.387(4) . ?
C3 C4 1.341(3) . ?
C16 C17 1.382(3) . ?
C5 C4 1.385(3) . ?
C9 C10 1.377(3) . ?
C10 C11 1.365(4) . ?
C11 C12 1.369(4) . ?
C11 C14 1.520(4) . ?
